data_4508916
loop_
_publ_author_name
'Liu, Ce'
'Luo, Fang'
'Liu, Na'
'Cui, Yan'
'Wang, Xiang'
'Wang, Enbo'
'Chen, Ji'

_publ_section_title
;
 One-Dimensional Helical Chain Based on Decatungstate and Cerium
 Organic&#x2212;Inorganic Hybrid Material
;
_journal_issue 12
_journal_name_full 'Crystal Growth &amp; Design'
_journal_page_first 2658
_journal_paper_doi 10.1021/cg060610w
_journal_volume 6
_journal_year 2006
_chemical_formula_sum 'C23 H57 Ce N7 O41 W10'
_chemical_formula_weight 3066.38
_chemical_name_systematic
; 
 ? 
;
_space_group_IT_number 14
_symmetry_cell_setting monoclinic
_symmetry_space_group_name_Hall '-P 2yn'
_symmetry_space_group_name_H-M 'P 1 21/n 1'
_atom_sites_solution_hydrogens geom
_atom_sites_solution_primary direct
_atom_sites_solution_secondary difmap
_audit_creation_method SHELXL-97
_cell_angle_alpha 90.00
_cell_angle_beta 93.35(3)
_cell_angle_gamma 90.00
_cell_formula_units_Z 4
_cell_length_a 15.217(3)
_cell_length_b 24.475(5)
_cell_length_c 15.889(3)
_cell_measurement_temperature 150(2)
_cell_volume 5908(2)
_computing_structure_refinement 'SHELXL-97 (Sheldrick, 1997)'
_computing_structure_solution 'SHELXS-97 (Sheldrick, 1990)'
_diffrn_ambient_temperature 150(2)
_diffrn_detector_area_resol_mean 0.01
_diffrn_measured_fraction_theta_full 0.998
_diffrn_measured_fraction_theta_max 0.998
_diffrn_measurement_device_type 'Rigaku R-AXIS RAPID IP'
_diffrn_measurement_method Oscillation
_diffrn_radiation_monochromator graphite
_diffrn_radiation_source 'Rotation anode'
_diffrn_radiation_type MoK\a
_diffrn_radiation_wavelength 0.71073
_diffrn_reflns_av_R_equivalents 0.1146
_diffrn_reflns_av_sigmaI/netI 0.0848
_diffrn_reflns_limit_h_max 18
_diffrn_reflns_limit_h_min -18
_diffrn_reflns_limit_k_max 29
_diffrn_reflns_limit_k_min -29
_diffrn_reflns_limit_l_max 16
_diffrn_reflns_limit_l_min -18
_diffrn_reflns_number 44304
_diffrn_reflns_theta_full 25.00
_diffrn_reflns_theta_max 25.00
_diffrn_reflns_theta_min 3.02
_diffrn_standards_decay_% none
_diffrn_standards_interval_count 0
_diffrn_standards_interval_time 0
_diffrn_standards_number 0
_exptl_absorpt_coefficient_mu 20.238
_exptl_absorpt_correction_T_max 0.0949
_exptl_absorpt_correction_T_min 0.0702
_exptl_absorpt_correction_type multi-scan
_exptl_absorpt_process_details 'ABSCOR by T.Higashi    8 March, 1995'
_exptl_crystal_colour yellow
_exptl_crystal_density_diffrn 3.448
_exptl_crystal_density_method 'not measured'
_exptl_crystal_description block
_exptl_crystal_F_000 5480
_exptl_crystal_size_max 0.28
_exptl_crystal_size_mid 0.24
_exptl_crystal_size_min 0.22
_refine_diff_density_max 3.965
_refine_diff_density_min -3.381
_refine_diff_density_rms 0.487
_refine_ls_extinction_method none
_refine_ls_goodness_of_fit_ref 1.049
_refine_ls_hydrogen_treatment mixed
_refine_ls_matrix_type full
_refine_ls_number_parameters 745
_refine_ls_number_reflns 10376
_refine_ls_number_restraints 165
_refine_ls_restrained_S_all 1.045
_refine_ls_R_factor_all 0.0791
_refine_ls_R_factor_gt 0.0584
_refine_ls_shift/su_max 0.001
_refine_ls_shift/su_mean 0.000
_refine_ls_structure_factor_coef Fsqd
_refine_ls_weighting_details 'calc w=1/[\s^2^(Fo^2^)+(0.0783P)^2^+67.8887P] where P=(Fo^2^+2Fc^2^)/3'
_refine_ls_weighting_scheme calc
_refine_ls_wR_factor_gt 0.1402
_refine_ls_wR_factor_ref 0.1517
_reflns_number_gt 7943
_reflns_number_total 10376
_reflns_threshold_expression >2sigma(I)
_cod_data_source_file cg060610wsup1.cif
_cod_data_source_block 632a
_cod_depositor_comments
;
The following automatic conversions were performed:

'_symmetry_cell_setting' value 'Monoclinic' changed to 'monoclinic'
according to /home/saulius/struct/CIF-dictionaries/cif_core.dic
dictionary named 'cif_core.dic' version 2.4.2 from 2011-04-26.

Automatic conversion script
Id: cif_fix_values 1891 2012-01-12 08:04:46Z andrius 
;
_cod_original_cell_volume 5907(2)
_cod_original_sg_symbol_H-M P2(1)/n
_cod_database_code 4508916

loop_
_symmetry_equiv_pos_as_xyz
'x, y, z'
'-x+1/2, y+1/2, -z+1/2'
'-x, -y, -z'
'x-1/2, -y-1/2, z-1/2'

loop_
_atom_site_label
_atom_site_type_symbol
_atom_site_fract_x
_atom_site_fract_y
_atom_site_fract_z
_atom_site_U_iso_or_equiv
_atom_site_adp_type
_atom_site_occupancy
_atom_site_symmetry_multiplicity
_atom_site_calc_flag
_atom_site_refinement_flags
W1 W 0.63764(4) 0.14868(3) 0.25614(4) 0.01838(17) Uani 1 1 d .
W2 W 0.67861(4) 0.30114(3) 0.27300(4) 0.01781(17) Uani 1 1 d .
W3 W 0.52245(5) 0.32173(3) 0.12620(4) 0.01942(18) Uani 1 1 d .
W4 W 0.48633(5) 0.16938(3) 0.10609(4) 0.02109(18) Uani 1 1 d .
W5 W 0.53193(5) 0.30700(3) 0.41668(4) 0.01884(17) Uani 1 1 d .
W6 W 0.33748(5) 0.17661(3) 0.24642(5) 0.02269(18) Uani 1 1 d .
W7 W 0.37672(4) 0.32830(3) 0.27001(5) 0.02098(18) Uani 1 1 d .
W8 W 0.48926(5) 0.15482(3) 0.39732(4) 0.02063(18) Uani 1 1 d .
W9 W 0.46576(5) 0.06838(3) 0.23895(5) 0.02314(19) Uani 1 1 d .
W10 W 0.55035(4) 0.40806(3) 0.28332(4) 0.01780(17) Uani 1 1 d .
Ce1 Ce 0.60952(6) 0.57681(4) 0.25959(6) 0.0166(2) Uani 1 1 d .
O1 O 0.4743(10) 0.5485(6) 0.1746(10) 0.047(4) Uani 1 1 d .
O2 O 0.6125(10) 0.6099(8) 0.1038(9) 0.047(4) Uani 1 1 d D
HW2A H 0.616(13) 0.606(10) 0.053(3) 0.056 Uiso 1 1 d D
HW2B H 0.571(11) 0.630(9) 0.114(11) 0.056 Uiso 1 1 d D
O3 O 0.4930(10) 0.5700(7) 0.3589(11) 0.053(5) Uani 1 1 d .
O4 O 0.7895(8) 0.2982(6) 0.2750(8) 0.029(3) Uani 1 1 d U
O5 O 0.5233(10) 0.6627(6) 0.2244(9) 0.041(4) Uani 1 1 d .
O6 O 0.7473(8) 0.1287(5) 0.2630(8) 0.028(3) Uani 1 1 d .
O7 O 0.7086(9) 0.5136(5) 0.1787(9) 0.034(3) Uani 1 1 d .
O8 O 0.2258(9) 0.1805(6) 0.2436(9) 0.035(3) Uani 1 1 d U
O9 O 0.4843(10) 0.1664(6) -0.0005(8) 0.038(4) Uani 1 1 d .
O10 O 0.5393(9) 0.3076(6) 0.5252(8) 0.031(3) Uani 1 1 d U
O11 O 0.5207(9) 0.3362(6) 0.0205(8) 0.036(3) Uani 1 1 d .
O12 O 0.4898(10) 0.1425(5) 0.5034(8) 0.034(3) Uani 1 1 d .
O13 O 0.5915(8) 0.0743(5) 0.2454(8) 0.026(3) Uani 1 1 d U
O14 O 0.3693(8) 0.1692(5) 0.3656(8) 0.026(3) Uani 1 1 d U
O15 O 0.6447(7) 0.3083(5) 0.1561(7) 0.023(3) Uani 1 1 d U
O16 O 0.4116(7) 0.3207(5) 0.3867(7) 0.021(3) Uani 1 1 d U
O17 O 0.5746(8) 0.4766(6) 0.2920(8) 0.030(3) Uani 1 1 d U
O18 O 0.4643(8) 0.0927(5) 0.1234(8) 0.026(3) Uani 1 1 d U
O19 O 0.5522(7) 0.3838(5) 0.3979(7) 0.021(3) Uani 1 1 d .
O20 O 0.6520(7) 0.2960(5) 0.3910(6) 0.018(3) Uani 1 1 d .
O21 O 0.6077(8) 0.1566(5) 0.1375(7) 0.024(3) Uani 1 1 d .
O22 O 0.2689(8) 0.3469(5) 0.2702(9) 0.032(3) Uani 1 1 d .
O24 O 0.3662(7) 0.1807(5) 0.1318(8) 0.023(3) Uani 1 1 d .
O25 O 0.4031(8) 0.3308(5) 0.1535(7) 0.021(3) Uani 1 1 d .
O26 O 0.4253(7) 0.4016(5) 0.2798(7) 0.020(3) Uani 1 1 d U
O27 O 0.5446(7) 0.3956(5) 0.1660(7) 0.024(3) Uani 1 1 d U
O28 O 0.4701(9) 0.0802(5) 0.3593(8) 0.030(3) Uani 1 1 d .
O30 O 0.5048(8) 0.2456(5) 0.1241(7) 0.025(3) Uani 1 1 d U
O31 O 0.3496(8) 0.0989(6) 0.2374(8) 0.029(3) Uani 1 1 d U
O32 O 0.6113(8) 0.1460(5) 0.3728(7) 0.023(3) Uani 1 1 d .
O33 O 0.6533(7) 0.2249(5) 0.2664(7) 0.020(3) Uani 1 1 d U
O34 O 0.6667(7) 0.3787(5) 0.2856(7) 0.019(3) Uani 1 1 d U
O35 O 0.3647(8) 0.2509(5) 0.2592(8) 0.027(3) Uani 1 1 d U
O36 O 0.5122(7) 0.2307(5) 0.4003(7) 0.020(3) Uani 1 1 d U
O37 O 0.6398(9) 0.6476(6) 0.3697(10) 0.043(4) Uani 1 1 d .
O38 O 0.4495(9) 0.0013(6) 0.2303(8) 0.039(3) Uani 1 1 d .
O39 O 0.7253(9) 0.5402(5) 0.3653(8) 0.030(3) Uani 1 1 d .
O40 O 0.5277(7) 0.3172(5) 0.2718(6) 0.015(2) Uani 1 1 d U
O41 O 0.4903(7) 0.1606(5) 0.2523(7) 0.018(3) Uani 1 1 d .
O42 O 0.7121(10) 0.5893(7) -0.0279(10) 0.048(4) Uani 1 1 d .
C1 C 0.8877(16) 0.4378(11) 0.4061(16) 0.054(6) Uani 1 1 d U
H1A H 0.8578 0.4148 0.3628 0.081 Uiso 1 1 calc R
H1B H 0.8902 0.4186 0.4602 0.081 Uiso 1 1 calc R
H1C H 0.9475 0.4459 0.3901 0.081 Uiso 1 1 calc R
C2 C 0.4083(15) 0.5747(11) 0.1543(15) 0.047(6) Uani 1 1 d .
H2A H 0.3839 0.5974 0.1954 0.057 Uiso 1 1 calc R
C3 C 0.5056(15) 0.7014(9) 0.2651(14) 0.043(6) Uani 1 1 d .
H3A H 0.5088 0.6968 0.3246 0.051 Uiso 1 1 calc R
C4 C 0.9065(14) 0.4804(10) 0.0770(16) 0.053(7) Uani 1 1 d .
H4A H 0.9117 0.5181 0.0567 0.079 Uiso 1 1 calc R
H4B H 0.9052 0.4553 0.0290 0.079 Uiso 1 1 calc R
H4C H 0.9570 0.4718 0.1157 0.079 Uiso 1 1 calc R
C5 C 0.8098(16) 0.4223(9) 0.1553(15) 0.044(6) Uani 1 1 d .
H5A H 0.7547 0.4217 0.1843 0.066 Uiso 1 1 calc R
H5B H 0.8590 0.4130 0.1954 0.066 Uiso 1 1 calc R
H5C H 0.8065 0.3955 0.1094 0.066 Uiso 1 1 calc R
C6 C 0.4000(15) 0.5403(9) 0.0088(13) 0.042(5) Uani 1 1 d .
H6A H 0.4501 0.5186 0.0315 0.062 Uiso 1 1 calc R
H6B H 0.4191 0.5641 -0.0363 0.062 Uiso 1 1 calc R
H6C H 0.3535 0.5158 -0.0138 0.062 Uiso 1 1 calc R
C8 C 0.6973(13) 0.6562(10) 0.4286(13) 0.039(5) Uani 1 1 d U
H8A H 0.7297 0.6257 0.4506 0.047 Uiso 1 1 calc R
C9 C 0.7739(12) 0.5167(8) 0.1388(11) 0.026(4) Uani 1 1 d U
H9A H 0.7903 0.5515 0.1184 0.032 Uiso 1 1 calc R
C10 C 0.7678(13) 0.4987(8) 0.3662(11) 0.030(4) Uani 1 1 d .
H10A H 0.7478 0.4704 0.3289 0.036 Uiso 1 1 calc R
C11 C 0.785(2) 0.7092(16) 0.5292(19) 0.094(12) Uani 1 1 d .
H11A H 0.8097 0.6731 0.5423 0.141 Uiso 1 1 calc R
H11B H 0.7593 0.7243 0.5796 0.141 Uiso 1 1 calc R
H11C H 0.8310 0.7337 0.5112 0.141 Uiso 1 1 calc R
C12 C 0.466(3) 0.7944(18) 0.288(3) 0.117(14) Uani 1 1 d U
H12A H 0.4743 0.7839 0.3475 0.175 Uiso 1 1 calc R
H12B H 0.4052 0.8069 0.2764 0.175 Uiso 1 1 calc R
H12C H 0.5067 0.8240 0.2760 0.175 Uiso 1 1 calc R
C13 C 0.2932(16) 0.6080(12) 0.0515(19) 0.075(10) Uani 1 1 d .
H13A H 0.2764 0.6284 0.1012 0.113 Uiso 1 1 calc R
H13B H 0.2434 0.5858 0.0297 0.113 Uiso 1 1 calc R
H13C H 0.3097 0.6338 0.0079 0.113 Uiso 1 1 calc R
C14 C 0.479(3) 0.7604(18) 0.146(3) 0.122(15) Uani 1 1 d U
H14A H 0.4925 0.7269 0.1161 0.183 Uiso 1 1 calc R
H14B H 0.5222 0.7886 0.1347 0.183 Uiso 1 1 calc R
H14C H 0.4199 0.7731 0.1279 0.183 Uiso 1 1 calc R
C15 C 0.8475(15) 0.5645(12) -0.1266(16) 0.062(8) Uani 1 1 d .
H15A H 0.8530 0.5838 -0.0724 0.093 Uiso 1 1 calc R
H15B H 0.8685 0.5881 -0.1710 0.093 Uiso 1 1 calc R
H15C H 0.8829 0.5310 -0.1230 0.093 Uiso 1 1 calc R
C16 C 0.669(2) 0.7521(13) 0.432(2) 0.077(9) Uani 1 1 d U
H16A H 0.6248 0.7420 0.3874 0.116 Uiso 1 1 calc R
H16B H 0.7102 0.7784 0.4103 0.116 Uiso 1 1 calc R
H16C H 0.6391 0.7687 0.4791 0.116 Uiso 1 1 calc R
C17 C 0.8715(15) 0.5256(10) 0.4713(15) 0.052(7) Uani 1 1 d .
H17A H 0.8338 0.5581 0.4706 0.078 Uiso 1 1 calc R
H17B H 0.9311 0.5362 0.4577 0.078 Uiso 1 1 calc R
H17C H 0.8734 0.5090 0.5275 0.078 Uiso 1 1 calc R
C18 C 0.2867(15) 0.5902(11) 0.4528(17) 0.057(7) Uani 1 1 d .
H18A H 0.2828 0.6271 0.4290 0.085 Uiso 1 1 calc R
H18B H 0.2915 0.5924 0.5145 0.085 Uiso 1 1 calc R
H18C H 0.2337 0.5696 0.4348 0.085 Uiso 1 1 calc R
C19 C 0.6974(18) 0.5668(10) -0.0946(15) 0.051(6) Uani 1 1 d .
H19A H 0.6375 0.5602 -0.1115 0.061 Uiso 1 1 calc R
C20 C 0.7382(15) 0.5225(9) -0.2253(16) 0.047(6) Uani 1 1 d .
H20A H 0.6751 0.5147 -0.2327 0.070 Uiso 1 1 calc R
H20B H 0.7712 0.4881 -0.2250 0.070 Uiso 1 1 calc R
H20C H 0.7561 0.5455 -0.2718 0.070 Uiso 1 1 calc R
C21 C 0.3838(18) 0.5054(12) 0.4532(19) 0.073(9) Uani 1 1 d .
H21A H 0.4377 0.4917 0.4296 0.110 Uiso 1 1 calc R
H21B H 0.3343 0.4817 0.4353 0.110 Uiso 1 1 calc R
H21C H 0.3912 0.5055 0.5149 0.110 Uiso 1 1 calc R
C22 C 0.4199(12) 0.5881(10) 0.3770(13) 0.035(5) Uani 1 1 d .
H22A H 0.4028 0.6232 0.3561 0.042 Uiso 1 1 calc R
N1 N 0.8230(11) 0.4746(7) 0.1222(11) 0.037(4) Uani 1 1 d .
N2 N 0.4822(13) 0.7493(7) 0.2370(12) 0.043(5) Uani 1 1 d .
N3 N 0.3660(10) 0.5620(8) 0.4225(10) 0.034(4) Uani 1 1 d .
N4 N 0.3670(10) 0.5730(7) 0.0745(10) 0.033(4) Uani 1 1 d .
N5 N 0.8387(11) 0.4892(7) 0.4137(12) 0.040(5) Uani 1 1 d .
N6 N 0.7157(13) 0.7042(10) 0.4615(12) 0.053(6) Uani 1 1 d .
N7 N 0.7565(11) 0.5507(7) -0.1461(11) 0.036(4) Uani 1 1 d U
C23 C 0.7558(14) 0.7009(10) 0.0171(14) 0.042(5) Uani 1 1 d U
H23A H 0.7382 0.6620 0.0132 0.051 Uiso 1 1 calc R
H23B H 0.8027 0.7039 0.0628 0.051 Uiso 1 1 calc R
C24 C 0.792(2) 0.7158(15) -0.060(2) 0.085(10) Uani 1 1 d U
H24A H 0.8430 0.6924 -0.0695 0.102 Uiso 1 1 calc R
H24B H 0.8114 0.7541 -0.0569 0.102 Uiso 1 1 calc R
H24C H 0.7477 0.7114 -0.1065 0.102 Uiso 1 1 calc R
O43 O 0.6828(18) 0.7314(11) 0.0405(17) 0.120(10) Uani 1 1 d .
H43 H 0.6394 0.7106 0.0445 0.120 Uiso 1 1 calc R

loop_
_atom_site_aniso_label
_atom_site_aniso_U_11
_atom_site_aniso_U_22
_atom_site_aniso_U_33
_atom_site_aniso_U_23
_atom_site_aniso_U_13
_atom_site_aniso_U_12
W1 0.0225(3) 0.0043(4) 0.0285(4) -0.0003(3) 0.0027(3) 0.0024(3)
W2 0.0188(3) 0.0063(4) 0.0282(4) 0.0007(3) 0.0007(3) 0.0007(3)
W3 0.0284(4) 0.0070(4) 0.0225(4) 0.0017(3) -0.0014(3) -0.0022(3)
W4 0.0321(4) 0.0076(4) 0.0234(4) -0.0007(3) -0.0002(3) -0.0034(3)
W5 0.0274(4) 0.0077(4) 0.0214(4) 0.0003(3) 0.0021(3) 0.0006(3)
W6 0.0225(4) 0.0097(4) 0.0358(4) 0.0015(3) 0.0014(3) -0.0039(3)
W7 0.0198(3) 0.0076(4) 0.0354(4) 0.0021(3) 0.0001(3) 0.0002(3)
W8 0.0301(4) 0.0082(4) 0.0239(4) 0.0020(3) 0.0048(3) -0.0004(3)
W9 0.0350(4) 0.0018(4) 0.0328(4) 0.0000(3) 0.0038(3) -0.0046(3)
W10 0.0240(3) 0.0005(3) 0.0287(4) 0.0002(3) -0.0001(3) -0.0013(3)
Ce1 0.0211(4) 0.0024(5) 0.0262(5) 0.0000(4) 0.0016(4) -0.0005(4)
O1 0.043(9) 0.025(9) 0.070(11) -0.001(8) -0.016(8) -0.011(7)
O2 0.049(9) 0.059(12) 0.032(8) -0.004(8) -0.006(7) 0.019(8)
O3 0.045(9) 0.041(11) 0.079(12) -0.008(9) 0.039(8) 0.000(8)
O4 0.029(4) 0.023(5) 0.033(5) 0.000(4) 0.003(4) 0.001(4)
O5 0.060(10) 0.021(8) 0.041(9) -0.004(7) -0.004(7) 0.004(7)
O6 0.031(7) 0.021(8) 0.033(7) -0.001(6) 0.009(5) 0.007(6)
O7 0.042(8) 0.012(7) 0.050(9) 0.005(6) 0.011(7) 0.009(6)
O8 0.035(5) 0.029(5) 0.041(5) 0.000(4) 0.002(4) -0.002(4)
O9 0.054(9) 0.037(9) 0.023(7) -0.009(6) 0.004(6) -0.008(7)
O10 0.039(5) 0.025(5) 0.030(5) -0.005(4) 0.001(4) -0.001(4)
O11 0.048(8) 0.031(9) 0.030(7) -0.005(6) 0.004(6) -0.016(7)
O12 0.061(9) 0.013(7) 0.029(7) 0.004(6) 0.012(6) -0.005(6)
O13 0.031(4) 0.019(5) 0.028(4) -0.005(4) 0.006(4) 0.000(4)
O14 0.027(4) 0.022(5) 0.031(5) -0.001(4) 0.005(4) -0.001(4)
O15 0.024(4) 0.018(5) 0.025(4) -0.001(4) 0.003(4) 0.002(4)
O16 0.023(4) 0.018(5) 0.024(4) -0.003(4) 0.006(4) 0.001(4)
O17 0.031(4) 0.024(5) 0.033(5) 0.002(4) 0.002(4) 0.000(4)
O18 0.031(4) 0.019(5) 0.028(4) -0.005(4) 0.001(4) -0.001(4)
O19 0.027(6) 0.024(7) 0.012(6) -0.004(5) 0.005(5) 0.001(5)
O20 0.030(6) 0.016(7) 0.008(5) 0.001(5) 0.002(5) -0.007(5)
O21 0.034(7) 0.016(7) 0.023(6) 0.001(5) 0.005(5) 0.003(5)
O22 0.023(6) 0.017(8) 0.055(9) -0.006(6) 0.000(6) -0.003(5)
O24 0.023(6) 0.016(7) 0.029(7) -0.004(5) -0.001(5) -0.010(5)
O25 0.032(7) 0.014(7) 0.018(6) 0.003(5) 0.003(5) -0.004(5)
O26 0.024(4) 0.011(4) 0.024(4) 0.004(4) 0.005(4) 0.002(4)
O27 0.027(4) 0.019(5) 0.026(4) 0.001(4) 0.001(4) 0.001(4)
O28 0.051(8) 0.019(8) 0.022(6) 0.007(5) 0.014(6) -0.001(6)
O30 0.029(4) 0.019(5) 0.026(4) 0.000(4) -0.002(4) -0.003(4)
O31 0.031(4) 0.023(5) 0.034(5) -0.001(4) 0.004(4) -0.009(4)
O32 0.034(7) 0.027(8) 0.008(5) 0.004(5) -0.002(5) -0.003(6)
O33 0.022(4) 0.016(5) 0.023(4) -0.003(4) -0.001(3) 0.001(4)
O34 0.019(4) 0.016(4) 0.022(4) 0.003(4) 0.000(3) 0.005(4)
O35 0.029(4) 0.023(5) 0.029(4) 0.000(4) -0.005(4) -0.002(4)
O36 0.026(4) 0.012(4) 0.021(4) 0.000(4) 0.003(4) 0.000(4)
O37 0.042(8) 0.029(9) 0.060(10) -0.014(8) 0.015(7) 0.004(7)
O38 0.051(8) 0.034(9) 0.034(8) -0.003(7) 0.014(6) 0.003(7)
O39 0.049(8) 0.013(7) 0.028(7) 0.008(5) -0.004(6) 0.006(6)
O40 0.020(4) 0.010(4) 0.014(4) 0.001(3) 0.002(3) -0.002(3)
O41 0.019(6) 0.011(7) 0.026(6) -0.003(5) 0.006(5) -0.013(5)
O42 0.054(9) 0.052(12) 0.038(9) 0.006(8) 0.008(7) 0.019(8)
C1 0.052(9) 0.051(10) 0.057(9) 0.017(8) -0.007(8) 0.013(8)
C2 0.050(14) 0.044(16) 0.046(14) 0.000(11) -0.004(11) -0.001(12)
C3 0.071(15) 0.027(13) 0.031(11) -0.011(10) 0.004(11) 0.016(12)
C4 0.045(12) 0.036(15) 0.079(18) -0.033(13) 0.023(12) -0.031(11)
C5 0.067(15) 0.017(12) 0.051(14) 0.007(10) 0.025(12) 0.006(11)
C6 0.062(14) 0.027(13) 0.036(12) -0.009(10) 0.012(10) 0.000(11)
C8 0.030(8) 0.048(9) 0.039(8) -0.005(7) 0.005(7) -0.006(7)
C9 0.042(8) 0.021(8) 0.016(7) 0.001(6) 0.005(6) 0.008(7)
C10 0.049(12) 0.014(11) 0.025(10) 0.004(8) -0.004(9) -0.002(9)
C11 0.10(2) 0.12(3) 0.060(19) -0.04(2) -0.008(17) -0.04(2)
C12 0.122(16) 0.112(16) 0.115(16) -0.001(10) 0.004(10) 0.011(10)
C13 0.050(14) 0.06(2) 0.11(2) -0.032(17) -0.050(15) 0.037(14)
C14 0.126(17) 0.118(17) 0.122(17) -0.002(10) 0.010(10) 0.013(10)
C15 0.051(14) 0.09(2) 0.052(15) -0.021(15) 0.017(12) 0.016(14)
C16 0.080(12) 0.070(12) 0.082(12) -0.004(9) 0.006(9) -0.004(9)
C17 0.047(13) 0.046(16) 0.059(15) 0.010(12) -0.033(12) -0.013(12)
C18 0.043(13) 0.058(19) 0.068(17) 0.016(14) -0.003(12) 0.003(13)
C19 0.077(17) 0.038(15) 0.037(13) 0.019(11) 0.014(12) 0.026(13)
C20 0.051(13) 0.013(12) 0.076(17) 0.000(11) 0.008(12) 0.014(10)
C21 0.080(19) 0.051(19) 0.10(2) 0.032(17) 0.057(17) 0.011(15)
C22 0.032(10) 0.038(14) 0.037(11) -0.002(10) 0.003(9) -0.009(10)
N1 0.042(10) 0.022(10) 0.047(11) -0.007(8) 0.009(8) -0.002(8)
N2 0.066(12) 0.021(10) 0.044(11) 0.008(8) 0.010(9) 0.021(9)
N3 0.035(9) 0.047(12) 0.022(8) 0.015(8) 0.019(7) -0.004(8)
N4 0.029(8) 0.039(12) 0.031(9) -0.001(8) 0.004(7) 0.006(8)
N5 0.036(9) 0.026(11) 0.058(12) 0.016(9) -0.012(8) 0.010(8)
N6 0.049(11) 0.077(17) 0.035(10) -0.025(11) 0.015(9) -0.018(11)
N7 0.037(7) 0.023(7) 0.047(8) 0.004(6) -0.003(6) -0.003(6)
C23 0.044(8) 0.035(9) 0.045(9) 0.008(7) -0.021(7) 0.015(7)
C24 0.085(12) 0.079(13) 0.090(12) -0.006(9) -0.003(9) -0.008(9)
O43 0.12(2) 0.09(2) 0.14(2) -0.013(17) -0.059(18) -0.002(17)

loop_
_atom_type_symbol
_atom_type_description
_atom_type_scat_dispersion_real
_atom_type_scat_dispersion_imag
_atom_type_scat_source
C C 0.0033 0.0016 'International Tables Vol C Tables 4.2.6.8 and 6.1.1.4'
H H 0.0000 0.0000 'International Tables Vol C Tables 4.2.6.8 and 6.1.1.4'
N N 0.0061 0.0033 'International Tables Vol C Tables 4.2.6.8 and 6.1.1.4'
O O 0.0106 0.0060 'International Tables Vol C Tables 4.2.6.8 and 6.1.1.4'
Ce Ce -0.2486 2.6331 'International Tables Vol C Tables 4.2.6.8 and 6.1.1.4'
W W -0.8490 6.8722 'International Tables Vol C Tables 4.2.6.8 and 6.1.1.4'

loop_
_geom_angle_atom_site_label_1
_geom_angle_atom_site_label_2
_geom_angle_atom_site_label_3
_geom_angle
_geom_angle_site_symmetry_1
_geom_angle_site_symmetry_3
O6 W1 O33 99.1(5) . .
O6 W1 O32 100.6(5) . .
O33 W1 O32 89.0(5) . .
O6 W1 O21 105.2(5) . .
O33 W1 O21 90.3(5) . .
O32 W1 O21 154.0(5) . .
O6 W1 O13 94.7(6) . .
O33 W1 O13 166.2(5) . .
O32 W1 O13 87.6(5) . .
O21 W1 O13 86.9(5) . .
O6 W1 O41 170.8(5) . .
O33 W1 O41 89.7(4) . .
O32 W1 O41 76.6(4) . .
O21 W1 O41 77.4(5) . .
O13 W1 O41 76.6(5) . .
O4 W2 O33 99.1(6) . .
O4 W2 O15 103.6(6) . .
O33 W2 O15 89.6(5) . .
O4 W2 O34 98.1(6) . .
O33 W2 O34 162.5(5) . .
O15 W2 O34 89.4(5) . .
O4 W2 O20 104.1(5) . .
O33 W2 O20 86.4(5) . .
O15 W2 O20 152.3(5) . .
O34 W2 O20 86.4(5) . .
O4 W2 O40 172.7(5) . .
O33 W2 O40 88.2(4) . .
O15 W2 O40 76.5(4) . .
O34 W2 O40 74.6(4) . .
O20 W2 O40 76.0(4) . .
O11 W3 O30 101.1(6) . .
O11 W3 O25 103.8(6) . .
O30 W3 O25 89.0(5) . .
O11 W3 O15 103.7(6) . .
O30 W3 O15 88.2(5) . .
O25 W3 O15 152.4(5) . .
O11 W3 O27 96.9(6) . .
O30 W3 O27 161.9(5) . .
O25 W3 O27 88.1(5) . .
O15 W3 O27 86.1(5) . .
O11 W3 O40 170.8(5) . .
O30 W3 O40 88.1(5) . .
O25 W3 O40 75.8(4) . .
O15 W3 O40 76.6(4) . .
O27 W3 O40 73.9(4) . .
O9 W4 O30 100.7(6) . .
O9 W4 O21 102.4(6) . .
O30 W4 O21 89.3(5) . .
O9 W4 O24 104.9(6) . .
O30 W4 O24 87.7(5) . .
O21 W4 O24 152.6(5) . .
O9 W4 O18 96.2(6) . .
O30 W4 O18 163.0(5) . .
O21 W4 O18 88.7(5) . .
O24 W4 O18 86.2(5) . .
O9 W4 O41 172.3(6) . .
O30 W4 O41 86.9(4) . .
O21 W4 O41 75.9(4) . .
O24 W4 O41 76.7(4) . .
O18 W4 O41 76.3(4) . .
O10 W5 O16 104.8(6) . .
O10 W5 O36 98.4(6) . .
O16 W5 O36 89.9(5) . .
O10 W5 O20 102.0(5) . .
O16 W5 O20 153.1(5) . .
O36 W5 O20 88.7(5) . .
O10 W5 O19 98.3(6) . .
O16 W5 O19 87.1(5) . .
O36 W5 O19 163.3(5) . .
O20 W5 O19 86.6(5) . .
O10 W5 O40 173.0(5) . .
O16 W5 O40 76.1(4) . .
O36 W5 O40 88.6(4) . .
O20 W5 O40 77.0(4) . .
O19 W5 O40 74.7(4) . .
O8 W6 O35 99.4(6) . .
O8 W6 O24 104.9(6) . .
O35 W6 O24 89.5(5) . .
O8 W6 O31 98.8(6) . .
O35 W6 O31 161.7(5) . .
O24 W6 O31 87.3(5) . .
O8 W6 O14 102.9(6) . .
O35 W6 O14 86.7(5) . .
O24 W6 O14 152.2(5) . .
O31 W6 O14 87.8(5) . .
O8 W6 O41 173.6(6) . .
O35 W6 O41 86.9(5) . .
O24 W6 O41 76.4(4) . .
O31 W6 O41 74.9(5) . .
O14 W6 O41 75.9(5) . .
O22 W7 O16 103.8(6) . .
O22 W7 O35 100.2(6) . .
O16 W7 O35 90.6(5) . .
O22 W7 O25 104.4(6) . .
O16 W7 O25 151.5(5) . .
O35 W7 O25 88.3(5) . .
O22 W7 O26 96.6(5) . .
O16 W7 O26 85.9(5) . .
O35 W7 O26 163.2(5) . .
O25 W7 O26 87.0(5) . .
O22 W7 O40 171.2(5) . .
O16 W7 O40 75.9(4) . .
O35 W7 O40 88.6(4) . .
O25 W7 O40 75.6(4) . .
O26 W7 O40 74.6(4) . .
O12 W8 O36 99.1(6) . .
O12 W8 O14 104.1(6) . .
O36 W8 O14 89.9(5) . .
O12 W8 O32 103.3(6) . .
O36 W8 O32 86.4(5) . .
O14 W8 O32 152.7(5) . .
O12 W8 O28 97.7(6) . .
O36 W8 O28 163.2(5) . .
O14 W8 O28 88.2(6) . .
O32 W8 O28 87.7(5) . .
O12 W8 O41 173.4(5) . .
O36 W8 O41 87.3(4) . .
O14 W8 O41 77.7(5) . .
O32 W8 O41 75.1(4) . .
O28 W8 O41 75.9(4) . .
O38 W9 O13 102.9(6) . .
O38 W9 O31 104.5(6) . .
O13 W9 O31 152.6(5) . .
O38 W9 O18 103.4(6) . .
O13 W9 O18 89.0(5) . .
O31 W9 O18 84.8(5) . .
O38 W9 O28 103.0(6) . .
O13 W9 O28 87.7(5) . .
O31 W9 O28 86.1(5) . .
O18 W9 O28 153.4(5) . .
O38 W9 O41 179.1(6) . .
O13 W9 O41 76.3(5) . .
O31 W9 O41 76.3(5) . .
O18 W9 O41 77.1(5) . .
O28 W9 O41 76.5(5) . .
O17 W10 O27 103.5(6) . .
O17 W10 O26 107.0(5) . .
O27 W10 O26 88.2(5) . .
O17 W10 O34 99.9(5) . .
O27 W10 O34 87.0(5) . .
O26 W10 O34 153.1(5) . .
O17 W10 O19 103.6(6) . .
O27 W10 O19 152.5(5) . .
O26 W10 O19 87.8(5) . .
O34 W10 O19 84.4(5) . .
O17 W10 O40 176.4(5) . .
O27 W10 O40 76.3(5) . .
O26 W10 O40 76.6(4) . .
O34 W10 O40 76.6(4) . .
O19 W10 O40 76.4(5) . .
O3 Ce1 O37 72.9(5) . .
O3 Ce1 O1 74.0(6) . .
O37 Ce1 O1 133.5(5) . .
O3 Ce1 O5 79.2(5) . .
O37 Ce1 O5 69.4(5) . .
O1 Ce1 O5 73.1(5) . .
O3 Ce1 O39 92.9(5) . .
O37 Ce1 O39 71.7(5) . .
O1 Ce1 O39 141.5(5) . .
O5 Ce1 O39 140.9(4) . .
O3 Ce1 O7 138.9(5) . .
O37 Ce1 O7 133.2(5) . .
O1 Ce1 O7 93.0(5) . .
O5 Ce1 O7 135.0(5) . .
O39 Ce1 O7 73.2(4) . .
O3 Ce1 O6 141.0(5) . 2_655
O37 Ce1 O6 68.2(4) . 2_655
O1 Ce1 O6 138.0(5) . 2_655
O5 Ce1 O6 89.5(5) . 2_655
O39 Ce1 O6 72.7(4) . 2_655
O7 Ce1 O6 72.5(4) . 2_655
O3 Ce1 O17 68.9(5) . .
O37 Ce1 O17 123.8(5) . .
O1 Ce1 O17 70.7(5) . .
O5 Ce1 O17 136.8(4) . .
O39 Ce1 O17 70.9(4) . .
O7 Ce1 O17 70.0(4) . .
O6 Ce1 O17 133.5(4) 2_655 .
O3 Ce1 O2 133.4(5) . .
O37 Ce1 O2 116.1(5) . .
O1 Ce1 O2 68.4(5) . .
O5 Ce1 O2 64.5(5) . .
O39 Ce1 O2 133.7(4) . .
O7 Ce1 O2 70.5(5) . .
O6 Ce1 O2 69.6(5) 2_655 .
O17 Ce1 O2 120.1(5) . .
C2 O1 Ce1 129.7(15) . .
Ce1 O2 HW2A 155(10) . .
Ce1 O2 HW2B 86(10) . .
HW2A O2 HW2B 111(4) . .
C22 O3 Ce1 144.5(16) . .
C3 O5 Ce1 132.6(15) . .
W1 O6 Ce1 162.2(7) . 2_645
C9 O7 Ce1 138.6(13) . .
W9 O13 W1 115.3(6) . .
W8 O14 W6 117.3(6) . .
W2 O15 W3 117.3(6) . .
W5 O16 W7 118.1(6) . .
W10 O17 Ce1 163.9(7) . .
W9 O18 W4 116.4(6) . .
W10 O19 W5 117.1(6) . .
W5 O20 W2 116.9(5) . .
W4 O21 W1 116.2(6) . .
W6 O24 W4 118.2(6) . .
W3 O25 W7 118.2(6) . .
W10 O26 W7 116.9(6) . .
W10 O27 W3 118.1(6) . .
W9 O28 W8 116.4(6) . .
W3 O30 W4 172.4(7) . .
W6 O31 W9 118.5(6) . .
W1 O32 W8 116.6(5) . .
W1 O33 W2 175.1(7) . .
W10 O34 W2 117.6(6) . .
W6 O35 W7 172.7(7) . .
W8 O36 W5 173.4(7) . .
C8 O37 Ce1 137.0(15) . .
C10 O39 Ce1 131.3(12) . .
W10 O40 W7 91.9(4) . .
W10 O40 W5 91.8(4) . .
W7 O40 W5 89.7(4) . .
W10 O40 W3 91.7(4) . .
W7 O40 W3 90.3(4) . .
W5 O40 W3 176.5(6) . .
W10 O40 W2 91.1(4) . .
W7 O40 W2 177.0(5) . .
W5 O40 W2 90.2(4) . .
W3 O40 W2 89.5(4) . .
W1 O41 W9 91.8(4) . .
W1 O41 W8 91.7(4) . .
W9 O41 W8 91.2(4) . .
W1 O41 W4 90.4(4) . .
W9 O41 W4 90.2(4) . .
W8 O41 W4 177.5(6) . .
W1 O41 W6 177.8(6) . .
W9 O41 W6 90.3(4) . .
W8 O41 W6 89.2(4) . .
W4 O41 W6 88.7(4) . .
N5 C1 H1A 109.5 . .
N5 C1 H1B 109.5 . .
H1A C1 H1B 109.5 . .
N5 C1 H1C 109.5 . .
H1A C1 H1C 109.5 . .
H1B C1 H1C 109.5 . .
O1 C2 N4 123(2) . .
O1 C2 H2A 118.3 . .
N4 C2 H2A 118.3 . .
O5 C3 N2 127(2) . .
O5 C3 H3A 116.5 . .
N2 C3 H3A 116.5 . .
N1 C4 H4A 109.5 . .
N1 C4 H4B 109.5 . .
H4A C4 H4B 109.5 . .
N1 C4 H4C 109.5 . .
H4A C4 H4C 109.5 . .
H4B C4 H4C 109.5 . .
N1 C5 H5A 109.5 . .
N1 C5 H5B 109.5 . .
H5A C5 H5B 109.5 . .
N1 C5 H5C 109.5 . .
H5A C5 H5C 109.5 . .
H5B C5 H5C 109.5 . .
N4 C6 H6A 109.5 . .
N4 C6 H6B 109.5 . .
H6A C6 H6B 109.5 . .
N4 C6 H6C 109.5 . .
H6A C6 H6C 109.5 . .
H6B C6 H6C 109.5 . .
O37 C8 N6 125(2) . .
O37 C8 H8A 117.6 . .
N6 C8 H8A 117.6 . .
O7 C9 N1 123.5(19) . .
O7 C9 H9A 118.3 . .
N1 C9 H9A 118.3 . .
O39 C10 N5 126(2) . .
O39 C10 H10A 117.1 . .
N5 C10 H10A 117.1 . .
N6 C11 H11A 109.5 . .
N6 C11 H11B 109.5 . .
H11A C11 H11B 109.5 . .
N6 C11 H11C 109.5 . .
H11A C11 H11C 109.5 . .
H11B C11 H11C 109.5 . .
N2 C12 H12A 109.5 . .
N2 C12 H12B 109.5 . .
H12A C12 H12B 109.5 . .
N2 C12 H12C 109.5 . .
H12A C12 H12C 109.5 . .
H12B C12 H12C 109.5 . .
N4 C13 H13A 109.5 . .
N4 C13 H13B 109.5 . .
H13A C13 H13B 109.5 . .
N4 C13 H13C 109.5 . .
H13A C13 H13C 109.5 . .
H13B C13 H13C 109.5 . .
N2 C14 H14A 109.5 . .
N2 C14 H14B 109.5 . .
H14A C14 H14B 109.5 . .
N2 C14 H14C 109.5 . .
H14A C14 H14C 109.5 . .
H14B C14 H14C 109.5 . .
N7 C15 H15A 109.5 . .
N7 C15 H15B 109.5 . .
H15A C15 H15B 109.5 . .
N7 C15 H15C 109.5 . .
H15A C15 H15C 109.5 . .
H15B C15 H15C 109.5 . .
N6 C16 H16A 109.5 . .
N6 C16 H16B 109.5 . .
H16A C16 H16B 109.5 . .
N6 C16 H16C 109.5 . .
H16A C16 H16C 109.5 . .
H16B C16 H16C 109.5 . .
N5 C17 H17A 109.5 . .
N5 C17 H17B 109.5 . .
H17A C17 H17B 109.5 . .
N5 C17 H17C 109.5 . .
H17A C17 H17C 109.5 . .
H17B C17 H17C 109.5 . .
N3 C18 H18A 109.5 . .
N3 C18 H18B 109.5 . .
H18A C18 H18B 109.5 . .
N3 C18 H18C 109.5 . .
H18A C18 H18C 109.5 . .
H18B C18 H18C 109.5 . .
O42 C19 N7 126(3) . .
O42 C19 H19A 116.9 . .
N7 C19 H19A 116.9 . .
N7 C20 H20A 109.5 . .
N7 C20 H20B 109.5 . .
H20A C20 H20B 109.5 . .
N7 C20 H20C 109.5 . .
H20A C20 H20C 109.5 . .
H20B C20 H20C 109.5 . .
N3 C21 H21A 109.5 . .
N3 C21 H21B 109.5 . .
H21A C21 H21B 109.5 . .
N3 C21 H21C 109.5 . .
H21A C21 H21C 109.5 . .
H21B C21 H21C 109.5 . .
O3 C22 N3 124(2) . .
O3 C22 H22A 118.1 . .
N3 C22 H22A 118.1 . .
C9 N1 C5 123.2(18) . .
C9 N1 C4 122.0(18) . .
C5 N1 C4 114.2(18) . .
C3 N2 C12 125(3) . .
C3 N2 C14 120(2) . .
C12 N2 C14 115(3) . .
C22 N3 C21 122.2(18) . .
C22 N3 C18 120(2) . .
C21 N3 C18 117.4(17) . .
C2 N4 C6 121.7(19) . .
C2 N4 C13 121.3(19) . .
C6 N4 C13 116.7(18) . .
C10 N5 C17 122.4(19) . .
C10 N5 C1 121(2) . .
C17 N5 C1 116.8(18) . .
C8 N6 C16 121(2) . .
C8 N6 C11 120(3) . .
C16 N6 C11 119(3) . .
C19 N7 C15 119(2) . .
C19 N7 C20 126(2) . .
C15 N7 C20 115.6(18) . .
O43 C23 C24 116(2) . .
O43 C23 H23A 108.2 . .
C24 C23 H23A 108.2 . .
O43 C23 H23B 108.2 . .
C24 C23 H23B 108.2 . .
H23A C23 H23B 107.3 . .
C23 C24 H24A 109.5 . .
C23 C24 H24B 109.5 . .
H24A C24 H24B 109.5 . .
C23 C24 H24C 109.5 . .
H24A C24 H24C 109.5 . .
H24B C24 H24C 109.5 . .
C23 O43 H43 109.5 . .

loop_
_geom_bond_atom_site_label_1
_geom_bond_atom_site_label_2
_geom_bond_distance
_geom_bond_site_symmetry_2
W1 O6 1.736(12) .
W1 O33 1.887(12) .
W1 O32 1.920(11) .
W1 O21 1.924(12) .
W1 O13 1.954(13) .
W1 O41 2.259(11) .
W2 O4 1.688(12) .
W2 O33 1.906(12) .
W2 O15 1.906(12) .
W2 O34 1.917(12) .
W2 O20 1.945(10) .
W2 O40 2.329(10) .
W3 O11 1.715(13) .
W3 O30 1.882(13) .
W3 O25 1.905(12) .
W3 O15 1.921(11) .
W3 O27 1.939(13) .
W3 O40 2.313(10) .
W4 O9 1.693(13) .
W4 O30 1.906(13) .
W4 O21 1.910(12) .
W4 O24 1.917(12) .
W4 O18 1.929(13) .
W4 O41 2.330(11) .
W5 O10 1.721(13) .
W5 O16 1.894(11) .
W5 O36 1.908(12) .
W5 O20 1.914(11) .
W5 O19 1.930(13) .
W5 O40 2.312(10) .
W6 O8 1.700(13) .
W6 O35 1.874(13) .
W6 O24 1.899(12) .
W6 O31 1.917(14) .
W6 O14 1.936(12) .
W6 O41 2.354(11) .
W7 O22 1.702(12) .
W7 O16 1.908(12) .
W7 O35 1.910(13) .
W7 O25 1.918(11) .
W7 O26 1.943(12) .
W7 O40 2.311(10) .
W8 O12 1.711(13) .
W8 O36 1.889(12) .
W8 O14 1.899(12) .
W8 O32 1.932(12) .
W8 O28 1.941(13) .
W8 O41 2.310(11) .
W9 O38 1.664(15) .
W9 O13 1.916(12) .
W9 O31 1.918(13) .
W9 O18 1.928(12) .
W9 O28 1.931(12) .
W9 O41 2.296(11) .
W10 O17 1.722(14) .
W10 O27 1.885(12) .
W10 O26 1.908(11) .
W10 O34 1.910(11) .
W10 O19 1.914(11) .
W10 O40 2.256(11) .
Ce1 O3 2.447(14) .
Ce1 O37 2.486(15) .
Ce1 O1 2.492(14) .
Ce1 O5 2.523(15) .
Ce1 O39 2.526(12) .
Ce1 O7 2.558(13) .
Ce1 O6 2.565(12) 2_655
Ce1 O17 2.568(14) .
Ce1 O2 2.607(15) .
O1 C2 1.22(3) .
O2 HW2A 0.82(2) .
O2 HW2B 0.82(2) .
O3 C22 1.25(2) .
O5 C3 1.19(2) .
O6 Ce1 2.565(12) 2_645
O7 C9 1.21(2) .
O37 C8 1.26(2) .
O39 C10 1.20(2) .
O42 C19 1.20(3) .
C1 N5 1.47(3) .
C1 H1A 0.9800 .
C1 H1B 0.9800 .
C1 H1C 0.9800 .
C2 N4 1.38(3) .
C2 H2A 0.9500 .
C3 N2 1.30(3) .
C3 H3A 0.9500 .
C4 N1 1.50(3) .
C4 H4A 0.9800 .
C4 H4B 0.9800 .
C4 H4C 0.9800 .
C5 N1 1.40(3) .
C5 H5A 0.9800 .
C5 H5B 0.9800 .
C5 H5C 0.9800 .
C6 N4 1.43(2) .
C6 H6A 0.9800 .
C6 H6B 0.9800 .
C6 H6C 0.9800 .
C8 N6 1.31(3) .
C8 H8A 0.9500 .
C9 N1 1.31(2) .
C9 H9A 0.9500 .
C10 N5 1.30(2) .
C10 H10A 0.9500 .
C11 N6 1.46(3) .
C11 H11A 0.9800 .
C11 H11B 0.9800 .
C11 H11C 0.9800 .
C12 N2 1.40(4) .
C12 H12A 0.9800 .
C12 H12B 0.9800 .
C12 H12C 0.9800 .
C13 N4 1.44(3) .
C13 H13A 0.9800 .
C13 H13B 0.9800 .
C13 H13C 0.9800 .
C14 N2 1.46(4) .
C14 H14A 0.9800 .
C14 H14B 0.9800 .
C14 H14C 0.9800 .
C15 N7 1.44(3) .
C15 H15A 0.9800 .
C15 H15B 0.9800 .
C15 H15C 0.9800 .
C16 N6 1.44(4) .
C16 H16A 0.9800 .
C16 H16B 0.9800 .
C16 H16C 0.9800 .
C17 N5 1.35(3) .
C17 H17A 0.9800 .
C17 H17B 0.9800 .
C17 H17C 0.9800 .
C18 N3 1.49(3) .
C18 H18A 0.9800 .
C18 H18B 0.9800 .
C18 H18C 0.9800 .
C19 N7 1.31(3) .
C19 H19A 0.9500 .
C20 N7 1.45(3) .
C20 H20A 0.9800 .
C20 H20B 0.9800 .
C20 H20C 0.9800 .
C21 N3 1.49(3) .
C21 H21A 0.9800 .
C21 H21B 0.9800 .
C21 H21C 0.9800 .
C22 N3 1.29(2) .
C22 H22A 0.9500 .
C23 O43 1.41(3) .
C23 C24 1.42(4) .
C23 H23A 0.9900 .
C23 H23B 0.9900 .
C24 H24A 0.9800 .
C24 H24B 0.9800 .
C24 H24C 0.9800 .
O43 H43 0.8400 .
